data_7047916
loop_
_publ_author_name
'S\'anchez, Pr\'axedes'
'Hern\'andez-Ju\'arez, Mart\'in'
'Rend\'on, Nuria'
'L\'opez-Serrano, Joaqu\'in'
'\'Alvarez, Eleuterio'
'Paneque, Margarita'
'Su\'arez, Andr\'es'

_publ_section_title
;
 Hydroboration of carbon dioxide with catechol- and pinacolborane using an
 Ir-CNP* pincer complex. Water influence on the catalytic activity.
;
_journal_issue 46
_journal_name_full 'Dalton transactions (Cambridge, England : 2003)'
_journal_page_first 16766
_journal_page_last 16776
_journal_paper_doi 10.1039/c8dt03951h
_journal_volume 47
_journal_year 2018
_chemical_formula_moiety 'C32 H29 Ir N3 O P, C4 H8 O'
_chemical_formula_sum 'C36 H37 Ir N3 O2 P'
_chemical_formula_weight 766.86
_space_group_crystal_system monoclinic
_space_group_IT_number 14
_space_group_name_Hall '-P 2yn'
_space_group_name_H-M_alt 'P 1 21/n 1'
_symmetry_space_group_name_Hall '-P 2yn'
_symmetry_space_group_name_H-M 'P 1 21/n 1'
_atom_sites_solution_hydrogens geom
_audit_creation_method SHELXL-2016/6
_audit_update_record
;
2018-07-16 deposited with the CCDC.
2018-10-29 downloaded from the CCDC.
;
_cell_angle_alpha 90
_cell_angle_beta 100.875(3)
_cell_angle_gamma 90
_cell_formula_units_Z 4
_cell_length_a 11.5322(5)
_cell_length_b 10.5191(6)
_cell_length_c 26.4134(12)
_cell_measurement_reflns_used 1640
_cell_measurement_temperature 193(2)
_cell_measurement_theta_max 21.56
_cell_measurement_theta_min 2.49
_cell_volume 3146.6(3)
_computing_cell_refinement 'APEX2 Software Suite (Bruker, 2007)'
_computing_data_collection 'APEX2 Software Suite (Bruker, 2007)'
_computing_data_reduction 'APEX2 Software Suite (Bruker, 2007)'
_computing_molecular_graphics 'SHELXTL (Sheldrick, 2008)'
_computing_publication_material 'SHELXTL and publCIF (Westrip, 2010)'
_computing_structure_refinement 'SHELXL-2016/6 (Sheldrick, 2016)'
_computing_structure_solution 'SIR2002 (Burla et al., 2003)'
_diffrn_ambient_temperature 193(2)
_diffrn_detector_area_resol_mean 8.26
_diffrn_measured_fraction_theta_full 0.989
_diffrn_measured_fraction_theta_max 0.989
_diffrn_measurement_device_type
; 
 Bruker-Nonius X8kappa APEX II CCD area detector 
;
_diffrn_measurement_method 'phi and omega scans with narrow frames'
_diffrn_radiation_monochromator graphite
_diffrn_radiation_source 'fine-focus sealed tube'
_diffrn_radiation_type MoK\a
_diffrn_radiation_wavelength 0.71073
_diffrn_reflns_av_R_equivalents 0.0959
_diffrn_reflns_av_unetI/netI 0.1001
_diffrn_reflns_Laue_measured_fraction_full 0.989
_diffrn_reflns_Laue_measured_fraction_max 0.989
_diffrn_reflns_limit_h_max 13
_diffrn_reflns_limit_h_min -13
_diffrn_reflns_limit_k_max 7
_diffrn_reflns_limit_k_min -12
_diffrn_reflns_limit_l_max 29
_diffrn_reflns_limit_l_min -31
_diffrn_reflns_number 21544
_diffrn_reflns_point_group_measured_fraction_full 0.989
_diffrn_reflns_point_group_measured_fraction_max 0.989
_diffrn_reflns_theta_full 25.242
_diffrn_reflns_theta_max 25.249
_diffrn_reflns_theta_min 2.089
_exptl_absorpt_coefficient_mu 4.331
_exptl_absorpt_correction_T_max 0.9184
_exptl_absorpt_correction_T_min 0.8126
_exptl_absorpt_correction_type multi-scan
_exptl_absorpt_process_details
; 
program SADABS, Bruker (2001). 
;
_exptl_crystal_colour red
_exptl_crystal_density_diffrn 1.619
_exptl_crystal_description needle
_exptl_crystal_F_000 1528
_exptl_crystal_recrystallization_method 'Re-crystallisation from solvent: THF'
_exptl_crystal_size_max 0.050
_exptl_crystal_size_mid 0.030
_exptl_crystal_size_min 0.020
_refine_diff_density_max 0.956
_refine_diff_density_min -0.888
_refine_diff_density_rms 0.161
_refine_ls_extinction_method none
_refine_ls_goodness_of_fit_ref 0.959
_refine_ls_hydrogen_treatment constr
_refine_ls_matrix_type full
_refine_ls_number_parameters 436
_refine_ls_number_reflns 5648
_refine_ls_number_restraints 238
_refine_ls_restrained_S_all 0.944
_refine_ls_R_factor_all 0.0904
_refine_ls_R_factor_gt 0.0460
_refine_ls_shift/su_max 0.000
_refine_ls_shift/su_mean 0.000
_refine_ls_structure_factor_coef Fsqd
_refine_ls_weighting_details 'w=1/[\s^2^(Fo^2^)+(0.0315P)^2^] where P=(Fo^2^+2Fc^2^)/3'
_refine_ls_weighting_scheme calc
_refine_ls_wR_factor_gt 0.0785
_refine_ls_wR_factor_ref 0.0880
_reflns_Friedel_coverage 0.000
_reflns_number_gt 3769
_reflns_number_total 5648
_reflns_threshold_expression 'I > 2\s(I)'
_cod_data_source_file c8dt03951h3.cif
_cod_data_source_block 2a
_cod_depositor_comments 'Adding full bibliography for 7047916.cif.'
_cod_database_code 7047916
_shelx_shelxl_version_number 2016/6
_shelx_space_group_comment
;
The symmetry employed for this shelxl refinement is uniquely defined
by the following loop, which should always be used as a source of
symmetry information in preference to the above space-group names.
They are only intended as comments.
;
_shelx_estimated_absorpt_t_min 0.813
_shelx_estimated_absorpt_t_max 0.918

loop_
_space_group_symop_operation_xyz
'x, y, z'
'-x+1/2, y+1/2, -z+1/2'
'-x, -y, -z'
'x-1/2, -y-1/2, z-1/2'

loop_
_atom_site_label
_atom_site_type_symbol
_atom_site_fract_x
_atom_site_fract_y
_atom_site_fract_z
_atom_site_U_iso_or_equiv
_atom_site_adp_type
_atom_site_occupancy
_atom_site_site_symmetry_order
_atom_site_calc_flag
_atom_site_refinement_flags_posn
_atom_site_refinement_flags_adp
_atom_site_refinement_flags_occupancy
_atom_site_disorder_assembly
_atom_site_disorder_group
Ir1 Ir 0.81883(3) 0.21798(3) 0.16170(2) 0.02471(10) Uani 1 1 d . . . . .
P1 P 0.98373(17) 0.0973(2) 0.16202(7) 0.0265(5) Uani 1 1 d . . . . .
O1 O 0.7013(5) 0.0719(6) 0.0700(2) 0.0498(18) Uani 1 1 d . . . . .
N1 N 0.6119(5) 0.4078(6) 0.1246(2) 0.0290(16) Uani 1 1 d . . . . .
N2 N 0.6920(5) 0.4322(6) 0.2034(2) 0.0282(16) Uani 1 1 d . . . . .
N3 N 0.9266(5) 0.3029(6) 0.2272(2) 0.0249(15) Uani 1 1 d . . . . .
C1 C 0.6954(6) 0.3556(7) 0.1625(3) 0.0250(18) Uani 1 1 d . . . . .
C2 C 0.6103(7) 0.5287(8) 0.1911(3) 0.035(2) Uani 1 1 d . . . . .
H2 H 0.592695 0.593531 0.213563 0.042 Uiso 1 1 calc R U . . .
C3 C 0.5610(7) 0.5130(8) 0.1418(3) 0.037(2) Uani 1 1 d . . . . .
H3 H 0.501707 0.565005 0.122122 0.044 Uiso 1 1 calc R U . . .
C4 C 0.5771(6) 0.3545(8) 0.0735(3) 0.033(2) Uani 1 1 d . . . . .
C5 C 0.6391(7) 0.3876(8) 0.0352(3) 0.034(2) Uani 1 1 d . . . . .
C6 C 0.6054(7) 0.3307(9) -0.0130(3) 0.042(2) Uani 1 1 d . . . . .
H6 H 0.646268 0.353367 -0.039724 0.051 Uiso 1 1 calc R U . . .
C7 C 0.5161(7) 0.2436(8) -0.0234(3) 0.035(2) Uani 1 1 d . . . . .
C8 C 0.4540(6) 0.2140(8) 0.0163(3) 0.037(2) Uani 1 1 d . . . . .
H8 H 0.390392 0.155188 0.009776 0.044 Uiso 1 1 calc R U . . .
C9 C 0.4841(6) 0.2691(8) 0.0647(3) 0.035(2) Uani 1 1 d . . . . .
C10 C 0.7384(7) 0.4827(9) 0.0453(3) 0.053(3) Uani 1 1 d . . . . .
H10A H 0.706676 0.566868 0.050961 0.080 Uiso 1 1 calc R U . . .
H10B H 0.777804 0.486097 0.015514 0.080 Uiso 1 1 calc R U . . .
H10C H 0.795453 0.457159 0.075967 0.080 Uiso 1 1 calc R U . . .
C11 C 0.4850(8) 0.1765(9) -0.0746(3) 0.053(3) Uani 1 1 d . . . . .
H11A H 0.536249 0.207245 -0.097632 0.079 Uiso 1 1 calc R U . . .
H11B H 0.402388 0.193901 -0.089991 0.079 Uiso 1 1 calc R U . . .
H11C H 0.496124 0.084738 -0.069400 0.079 Uiso 1 1 calc R U . . .
C12 C 0.4206(7) 0.2312(9) 0.1071(3) 0.051(3) Uani 1 1 d . . . . .
H12A H 0.478225 0.216522 0.138943 0.077 Uiso 1 1 calc R U . . .
H12B H 0.375669 0.153064 0.097349 0.077 Uiso 1 1 calc R U . . .
H12C H 0.366470 0.299330 0.112786 0.077 Uiso 1 1 calc R U . . .
C13 C 0.7564(6) 0.4051(8) 0.2557(2) 0.032(2) Uani 1 1 d . . . . .
H13A H 0.722466 0.327823 0.268548 0.038 Uiso 1 1 calc R U . . .
H13B H 0.744018 0.476526 0.278495 0.038 Uiso 1 1 calc R U . . .
C14 C 0.8871(7) 0.3856(7) 0.2595(3) 0.0280(19) Uani 1 1 d . . . . .
C15 C 0.9611(7) 0.4492(8) 0.2983(3) 0.033(2) Uani 1 1 d . . . . .
H15 H 0.930241 0.506458 0.320228 0.040 Uiso 1 1 calc R U . . .
C16 C 1.0825(7) 0.4277(8) 0.3048(3) 0.036(2) Uani 1 1 d . . . . .
H16 H 1.135315 0.473978 0.330166 0.043 Uiso 1 1 calc R U . . .
C17 C 1.1247(7) 0.3417(8) 0.2754(3) 0.037(2) Uani 1 1 d . . . . .
H17 H 1.207538 0.328170 0.280165 0.044 Uiso 1 1 calc R U . . .
C18 C 1.0462(6) 0.2685(8) 0.2362(3) 0.0254(17) Uani 1 1 d . . . . .
C19 C 1.0873(6) 0.1731(7) 0.2089(3) 0.0278(19) Uani 1 1 d . . . . .
H19 H 1.168213 0.149359 0.215343 0.033 Uiso 1 1 calc R U . . .
C20 C 0.9765(6) -0.0720(7) 0.1760(3) 0.0241(18) Uani 1 1 d . . . . .
C21 C 1.0385(7) -0.1236(8) 0.2219(3) 0.037(2) Uani 1 1 d . . . . .
H21 H 1.088951 -0.071249 0.245798 0.044 Uiso 1 1 calc R U . . .
C22 C 1.0261(7) -0.2523(8) 0.2325(3) 0.040(2) Uani 1 1 d . . . . .
H22 H 1.068332 -0.287254 0.263797 0.048 Uiso 1 1 calc R U . . .
C23 C 0.9535(8) -0.3286(9) 0.1982(3) 0.048(2) Uani 1 1 d . . . . .
H23 H 0.946841 -0.416515 0.205454 0.058 Uiso 1 1 calc R U . . .
C24 C 0.8904(7) -0.2780(9) 0.1533(3) 0.044(2) Uani 1 1 d . . . . .
H24 H 0.839240 -0.330649 0.129766 0.053 Uiso 1 1 calc R U . . .
C25 C 0.9015(7) -0.1524(9) 0.1427(3) 0.038(2) Uani 1 1 d . . . . .
H25 H 0.856868 -0.118455 0.111710 0.046 Uiso 1 1 calc R U . . .
C26 C 1.0417(7) 0.0901(8) 0.1020(3) 0.032(2) Uani 1 1 d . . . . .
C27 C 1.1248(7) 0.0035(9) 0.0951(3) 0.038(2) Uani 1 1 d . . . . .
H27 H 1.151158 -0.057341 0.121334 0.046 Uiso 1 1 calc R U . . .
C28 C 1.1717(7) 0.0023(10) 0.0508(3) 0.044(2) Uani 1 1 d . . . . .
H28 H 1.228608 -0.060072 0.046476 0.053 Uiso 1 1 calc R U . . .
C29 C 1.1364(8) 0.0903(10) 0.0133(3) 0.053(3) Uani 1 1 d . . . . .
H29 H 1.170582 0.090939 -0.016765 0.063 Uiso 1 1 calc R U . . .
C30 C 1.0525(9) 0.1771(9) 0.0187(3) 0.050(3) Uani 1 1 d . . . . .
H30 H 1.026500 0.236555 -0.008076 0.060 Uiso 1 1 calc R U . . .
C31 C 1.0039(7) 0.1799(8) 0.0634(3) 0.042(2) Uani 1 1 d . . . . .
H31 H 0.946306 0.241673 0.067459 0.050 Uiso 1 1 calc R U . . .
C32 C 0.7425(7) 0.1336(8) 0.1050(3) 0.036(2) Uani 1 1 d . . . . .
O2A O 0.1981(13) 0.6663(15) 0.1243(6) 0.076(3) Uani 0.5 1 d D U P A 1
C33A C 0.140(3) 0.618(3) 0.0760(11) 0.068(3) Uani 0.5 1 d D U P A 1
H33A H 0.185244 0.640600 0.049133 0.081 Uiso 0.5 1 calc R U P A 1
H33B H 0.060622 0.657682 0.066684 0.081 Uiso 0.5 1 calc R U P A 1
C34A C 0.126(2) 0.483(2) 0.0773(8) 0.069(3) Uani 0.5 1 d D U P A 1
H34A H 0.180394 0.440677 0.057493 0.083 Uiso 0.5 1 calc R U P A 1
H34B H 0.044267 0.457792 0.062497 0.083 Uiso 0.5 1 calc R U P A 1
C35A C 0.156(2) 0.449(3) 0.1308(9) 0.075(3) Uani 0.5 1 d D U P A 1
H35A H 0.204919 0.371559 0.135433 0.090 Uiso 0.5 1 calc R U P A 1
H35B H 0.083362 0.433844 0.144780 0.090 Uiso 0.5 1 calc R U P A 1
C36A C 0.221(3) 0.556(2) 0.1569(13) 0.075(3) Uani 0.5 1 d D U P A 1
H36A H 0.195564 0.571648 0.190131 0.089 Uiso 0.5 1 calc R U P A 1
H36B H 0.306415 0.536468 0.164065 0.089 Uiso 0.5 1 calc R U P A 1
O2B O 0.2687(13) 0.6182(15) 0.1232(5) 0.080(3) Uani 0.5 1 d D U P B 2
C33B C 0.167(2) 0.625(3) 0.0808(12) 0.068(3) Uani 0.5 1 d D U P B 2
H33C H 0.127779 0.708670 0.082280 0.082 Uiso 0.5 1 calc R U P B 2
H33D H 0.195173 0.620950 0.047763 0.082 Uiso 0.5 1 calc R U P B 2
C34B C 0.0797(19) 0.5249(19) 0.0816(8) 0.068(3) Uani 0.5 1 d D U P B 2
H34C H 0.074414 0.469203 0.051004 0.081 Uiso 0.5 1 calc R U P B 2
H34D H 0.000757 0.561648 0.081835 0.081 Uiso 0.5 1 calc R U P B 2
C35B C 0.122(2) 0.453(4) 0.1292(10) 0.072(3) Uani 0.5 1 d D U P B 2
H35C H 0.143915 0.365364 0.121046 0.087 Uiso 0.5 1 calc R U P B 2
H35D H 0.060111 0.448659 0.150468 0.087 Uiso 0.5 1 calc R U P B 2
C36B C 0.227(3) 0.523(3) 0.1567(12) 0.074(3) Uani 0.5 1 d D U P B 2
H36C H 0.206065 0.566138 0.187127 0.089 Uiso 0.5 1 calc R U P B 2
H36D H 0.290857 0.461672 0.169169 0.089 Uiso 0.5 1 calc R U P B 2

loop_
_atom_site_aniso_label
_atom_site_aniso_U_11
_atom_site_aniso_U_22
_atom_site_aniso_U_33
_atom_site_aniso_U_23
_atom_site_aniso_U_13
_atom_site_aniso_U_12
Ir1 0.02600(15) 0.02542(18) 0.02236(16) -0.00270(18) 0.00366(10) -0.00081(18)
P1 0.0289(11) 0.0274(13) 0.0240(11) -0.0018(10) 0.0072(8) -0.0031(10)
O1 0.046(4) 0.046(4) 0.049(4) -0.021(3) -0.012(3) 0.005(3)
N1 0.031(4) 0.031(4) 0.026(4) -0.002(3) 0.008(3) 0.009(3)
N2 0.032(4) 0.029(4) 0.025(4) -0.003(3) 0.008(3) -0.001(3)
N3 0.033(3) 0.021(4) 0.020(3) -0.007(3) 0.003(2) -0.001(3)
C1 0.033(4) 0.022(5) 0.020(4) -0.001(4) 0.007(3) -0.011(4)
C2 0.042(5) 0.027(5) 0.038(5) 0.000(4) 0.011(4) 0.016(4)
C3 0.034(4) 0.034(6) 0.040(5) 0.005(4) 0.001(4) 0.017(4)
C4 0.028(4) 0.040(6) 0.032(5) 0.003(4) 0.008(3) 0.006(4)
C5 0.035(5) 0.032(5) 0.036(5) -0.006(4) 0.009(4) -0.009(4)
C6 0.048(5) 0.055(7) 0.024(5) 0.003(4) 0.009(4) -0.005(5)
C7 0.037(4) 0.036(6) 0.030(4) -0.003(4) -0.001(3) 0.000(4)
C8 0.033(4) 0.038(5) 0.037(5) 0.000(5) 0.000(3) -0.011(5)
C9 0.029(4) 0.037(5) 0.036(5) 0.006(4) 0.002(3) 0.000(4)
C10 0.059(6) 0.065(8) 0.036(5) -0.019(5) 0.010(4) -0.024(6)
C11 0.066(6) 0.050(7) 0.037(5) -0.007(5) -0.002(4) -0.006(5)
C12 0.046(5) 0.071(8) 0.039(5) 0.000(5) 0.012(4) -0.008(5)
C13 0.043(5) 0.037(5) 0.016(4) -0.001(4) 0.008(3) -0.008(4)
C14 0.037(5) 0.028(5) 0.021(4) -0.002(4) 0.009(3) -0.005(4)
C15 0.045(5) 0.035(6) 0.023(4) -0.002(4) 0.015(4) 0.005(4)
C16 0.041(5) 0.037(6) 0.026(5) -0.008(4) -0.005(4) -0.014(4)
C17 0.039(5) 0.035(5) 0.034(5) -0.001(4) -0.001(4) -0.005(4)
C18 0.035(4) 0.024(5) 0.019(4) 0.001(4) 0.007(3) 0.000(4)
C19 0.020(4) 0.033(5) 0.029(4) -0.003(4) 0.002(3) -0.004(4)
C20 0.030(4) 0.022(5) 0.025(4) -0.002(4) 0.018(3) 0.004(4)
C21 0.042(5) 0.036(6) 0.035(5) -0.002(4) 0.014(4) 0.001(5)
C22 0.049(5) 0.032(7) 0.041(5) 0.009(4) 0.015(4) 0.010(4)
C23 0.071(7) 0.038(6) 0.042(6) 0.000(5) 0.026(5) -0.001(5)
C24 0.048(5) 0.039(6) 0.052(6) -0.003(6) 0.024(4) -0.016(6)
C25 0.051(5) 0.038(6) 0.026(5) -0.004(5) 0.006(4) -0.001(5)
C26 0.032(5) 0.038(6) 0.024(4) -0.004(4) 0.004(3) -0.004(4)
C27 0.032(5) 0.053(7) 0.035(5) -0.006(5) 0.018(4) -0.003(5)
C28 0.029(5) 0.065(7) 0.041(6) -0.021(5) 0.013(4) -0.007(5)
C29 0.064(7) 0.078(8) 0.020(5) -0.021(5) 0.017(4) -0.044(6)
C30 0.062(6) 0.043(7) 0.044(6) 0.013(5) 0.012(5) -0.010(6)
C31 0.052(5) 0.029(6) 0.044(5) 0.007(4) 0.011(4) -0.003(4)
C32 0.031(4) 0.034(6) 0.042(5) -0.012(5) 0.005(4) 0.011(4)
O2A 0.077(5) 0.072(4) 0.077(4) 0.004(4) 0.011(4) 0.002(4)
C33A 0.070(5) 0.068(4) 0.065(4) 0.008(4) 0.014(4) -0.005(4)
C34A 0.072(5) 0.070(5) 0.065(4) 0.004(4) 0.012(4) -0.007(4)
C35A 0.077(5) 0.072(4) 0.073(4) 0.005(4) 0.008(4) -0.004(4)
C36A 0.076(5) 0.074(5) 0.072(4) 0.002(4) 0.009(4) -0.001(4)
O2B 0.077(4) 0.081(5) 0.082(4) 0.003(4) 0.012(4) -0.005(4)
C33B 0.072(5) 0.069(5) 0.064(4) 0.008(4) 0.013(4) -0.006(4)
C34B 0.070(5) 0.068(5) 0.065(4) 0.005(4) 0.010(4) -0.005(4)
C35B 0.074(5) 0.071(5) 0.070(4) 0.005(4) 0.010(4) -0.005(4)
C36B 0.075(5) 0.072(5) 0.072(4) 0.004(4) 0.006(4) -0.001(4)

loop_
_atom_type_symbol
_atom_type_description
_atom_type_scat_dispersion_real
_atom_type_scat_dispersion_imag
_atom_type_scat_source
C C 0.0033 0.0016 'International Tables Vol C Tables 4.2.6.8 and 6.1.1.4'
H H 0.0000 0.0000 'International Tables Vol C Tables 4.2.6.8 and 6.1.1.4'
N N 0.0061 0.0033 'International Tables Vol C Tables 4.2.6.8 and 6.1.1.4'
O O 0.0106 0.0060 'International Tables Vol C Tables 4.2.6.8 and 6.1.1.4'
P P 0.1023 0.0942 'International Tables Vol C Tables 4.2.6.8 and 6.1.1.4'
Ir Ir -1.4442 7.9887 'International Tables Vol C Tables 4.2.6.8 and 6.1.1.4'

loop_
_geom_angle_atom_site_label_1
_geom_angle_atom_site_label_2
_geom_angle_atom_site_label_3
_geom_angle
C32 Ir1 C1 97.2(3)
C32 Ir1 N3 172.9(3)
C1 Ir1 N3 89.7(2)
C32 Ir1 P1 90.3(2)
C1 Ir1 P1 168.3(2)
N3 Ir1 P1 82.64(16)
C19 P1 C20 110.7(3)
C19 P1 C26 108.7(3)
C20 P1 C26 100.0(4)
C19 P1 Ir1 101.9(3)
C20 P1 Ir1 118.2(2)
C26 P1 Ir1 117.3(3)
C1 N1 C3 111.6(6)
C1 N1 C4 124.2(6)
C3 N1 C4 124.2(6)
C1 N2 C2 111.8(6)
C1 N2 C13 123.3(7)
C2 N2 C13 124.4(6)
C14 N3 C18 119.7(6)
C14 N3 Ir1 124.5(5)
C18 N3 Ir1 115.8(4)
N2 C1 N1 102.9(6)
N2 C1 Ir1 124.0(5)
N1 C1 Ir1 132.5(5)
C3 C2 N2 106.6(7)
C3 C2 H2 126.7
N2 C2 H2 126.7
C2 C3 N1 107.1(7)
C2 C3 H3 126.4
N1 C3 H3 126.4
C9 C4 C5 122.0(7)
C9 C4 N1 118.5(7)
C5 C4 N1 119.5(7)
C4 C5 C6 117.7(8)
C4 C5 C10 121.1(7)
C6 C5 C10 121.3(7)
C7 C6 C5 122.7(8)
C7 C6 H6 118.6
C5 C6 H6 118.6
C6 C7 C8 117.9(7)
C6 C7 C11 122.5(8)
C8 C7 C11 119.6(7)
C9 C8 C7 121.2(7)
C9 C8 H8 119.4
C7 C8 H8 119.4
C4 C9 C8 118.5(7)
C4 C9 C12 121.2(7)
C8 C9 C12 120.2(7)
C5 C10 H10A 109.5
C5 C10 H10B 109.5
H10A C10 H10B 109.5
C5 C10 H10C 109.5
H10A C10 H10C 109.5
H10B C10 H10C 109.5
C7 C11 H11A 109.5
C7 C11 H11B 109.5
H11A C11 H11B 109.5
C7 C11 H11C 109.5
H11A C11 H11C 109.5
H11B C11 H11C 109.5
C9 C12 H12A 109.5
C9 C12 H12B 109.5
H12A C12 H12B 109.5
C9 C12 H12C 109.5
H12A C12 H12C 109.5
H12B C12 H12C 109.5
N2 C13 C14 114.4(6)
N2 C13 H13A 108.7
C14 C13 H13A 108.7
N2 C13 H13B 108.7
C14 C13 H13B 108.7
H13A C13 H13B 107.6
N3 C14 C15 123.0(7)
N3 C14 C13 119.8(6)
C15 C14 C13 117.1(7)
C14 C15 C16 118.6(7)
C14 C15 H15 120.7
C16 C15 H15 120.7
C17 C16 C15 120.2(7)
C17 C16 H16 119.9
C15 C16 H16 119.9
C16 C17 C18 121.5(7)
C16 C17 H17 119.3
C18 C17 H17 119.3
C19 C18 N3 121.8(6)
C19 C18 C17 121.9(7)
N3 C18 C17 116.3(7)
C18 C19 P1 116.7(5)
C18 C19 H19 121.6
P1 C19 H19 121.6
C21 C20 C25 117.8(7)
C21 C20 P1 121.4(6)
C25 C20 P1 120.6(6)
C20 C21 C22 119.8(8)
C20 C21 H21 120.1
C22 C21 H21 120.1
C23 C22 C21 120.5(8)
C23 C22 H22 119.7
C21 C22 H22 119.7
C22 C23 C24 120.0(9)
C22 C23 H23 120.0
C24 C23 H23 120.0
C25 C24 C23 119.9(9)
C25 C24 H24 120.1
C23 C24 H24 120.1
C24 C25 C20 121.9(8)
C24 C25 H25 119.1
C20 C25 H25 119.1
C27 C26 C31 119.0(8)
C27 C26 P1 121.7(6)
C31 C26 P1 119.2(6)
C26 C27 C28 121.3(9)
C26 C27 H27 119.3
C28 C27 H27 119.3
C29 C28 C27 120.1(9)
C29 C28 H28 120.0
C27 C28 H28 120.0
C30 C29 C28 120.0(8)
C30 C29 H29 120.0
C28 C29 H29 120.0
C29 C30 C31 120.7(9)
C29 C30 H30 119.7
C31 C30 H30 119.7
C26 C31 C30 118.8(8)
C26 C31 H31 120.6
C30 C31 H31 120.6
O1 C32 Ir1 174.1(7)
C33A O2A C36A 104(2)
O2A C33A C34A 112(2)
O2A C33A H33A 109.3
C34A C33A H33A 109.3
O2A C33A H33B 109.3
C34A C33A H33B 109.3
H33A C33A H33B 107.9
C33A C34A C35A 105(2)
C33A C34A H34A 110.7
C35A C34A H34A 110.7
C33A C34A H34B 110.7
C35A C34A H34B 110.7
H34A C34A H34B 108.8
C34A C35A C36A 107(3)
C34A C35A H35A 110.4
C36A C35A H35A 110.4
C34A C35A H35B 110.4
C36A C35A H35B 110.4
H35A C35A H35B 108.6
O2A C36A C35A 109(2)
O2A C36A H36A 110.0
C35A C36A H36A 110.0
O2A C36A H36B 110.0
C35A C36A H36B 110.0
H36A C36A H36B 108.3
C33B O2B C36B 101(2)
C34B C33B O2B 114(2)
C34B C33B H33C 108.7
O2B C33B H33C 108.7
C34B C33B H33D 108.7
O2B C33B H33D 108.7
H33C C33B H33D 107.6
C33B C34B C35B 105(2)
C33B C34B H34C 110.7
C35B C34B H34C 110.7
C33B C34B H34D 110.7
C35B C34B H34D 110.7
H34C C34B H34D 108.8
C34B C35B C36B 106(2)
C34B C35B H35C 110.6
C36B C35B H35C 110.6
C34B C35B H35D 110.6
C36B C35B H35D 110.6
H35C C35B H35D 108.7
O2B C36B C35B 112(2)
O2B C36B H36C 109.3
C35B C36B H36C 109.3
O2B C36B H36D 109.3
C35B C36B H36D 109.3
H36C C36B H36D 107.9

loop_
_geom_bond_atom_site_label_1
_geom_bond_atom_site_label_2
_geom_bond_distance
Ir1 C32 1.818(8)
Ir1 C1 2.034(8)
Ir1 N3 2.127(5)
Ir1 P1 2.285(2)
P1 C19 1.743(7)
P1 C20 1.825(8)
P1 C26 1.834(8)
O1 C32 1.157(8)
N1 C1 1.368(8)
N1 C3 1.369(9)
N1 C4 1.447(9)
N2 C1 1.353(9)
N2 C2 1.381(9)
N2 C13 1.467(8)
N3 C14 1.357(9)
N3 C18 1.402(9)
C2 C3 1.331(10)
C2 H2 0.9500
C3 H3 0.9500
C4 C9 1.384(11)
C4 C5 1.389(10)
C5 C6 1.393(10)
C5 C10 1.507(11)
C6 C7 1.367(11)
C6 H6 0.9500
C7 C8 1.412(10)
C7 C11 1.508(10)
C8 C9 1.387(10)
C8 H8 0.9500
C9 C12 1.504(11)
C10 H10A 0.9800
C10 H10B 0.9800
C10 H10C 0.9800
C11 H11A 0.9800
C11 H11B 0.9800
C11 H11C 0.9800
C12 H12A 0.9800
C12 H12B 0.9800
C12 H12C 0.9800
C13 C14 1.506(10)
C13 H13A 0.9900
C13 H13B 0.9900
C14 C15 1.378(10)
C15 C16 1.396(10)
C15 H15 0.9500
C16 C17 1.343(11)
C16 H16 0.9500
C17 C18 1.460(10)
C17 H17 0.9500
C18 C19 1.370(10)
C19 H19 0.9500
C20 C21 1.394(9)
C20 C25 1.398(10)
C21 C22 1.395(11)
C21 H21 0.9500
C22 C23 1.372(11)
C22 H22 0.9500
C23 C24 1.377(11)
C23 H23 0.9500
C24 C25 1.362(11)
C24 H24 0.9500
C25 H25 0.9500
C26 C27 1.359(11)
C26 C31 1.398(10)
C27 C28 1.378(10)
C27 H27 0.9500
C28 C29 1.361(12)
C28 H28 0.9500
C29 C30 1.358(12)
C29 H29 0.9500
C30 C31 1.399(12)
C30 H30 0.9500
C31 H31 0.9500
O2A C33A 1.42(2)
O2A C36A 1.44(2)
C33A C34A 1.43(2)
C33A H33A 0.9900
C33A H33B 0.9900
C34A C35A 1.43(2)
C34A H34A 0.9900
C34A H34B 0.9900
C35A C36A 1.45(2)
C35A H35A 0.9900
C35A H35B 0.9900
C36A H36A 0.9900
C36A H36B 0.9900
O2B C33B 1.46(2)
O2B C36B 1.48(2)
C33B C34B 1.46(2)
C33B H33C 0.9900
C33B H33D 0.9900
C34B C35B 1.47(2)
C34B H34C 0.9900
C34B H34D 0.9900
C35B C36B 1.48(2)
C35B H35C 0.9900
C35B H35D 0.9900
C36B H36C 0.9900
C36B H36D 0.9900

loop_
_geom_torsion_atom_site_label_1
_geom_torsion_atom_site_label_2
_geom_torsion_atom_site_label_3
_geom_torsion_atom_site_label_4
_geom_torsion
C2 N2 C1 N1 -0.5(8)
C13 N2 C1 N1 172.1(6)
C2 N2 C1 Ir1 171.2(5)
C13 N2 C1 Ir1 -16.2(10)
C3 N1 C1 N2 0.7(8)
C4 N1 C1 N2 -176.1(7)
C3 N1 C1 Ir1 -169.9(6)
C4 N1 C1 Ir1 13.2(11)
C1 N2 C2 C3 0.1(9)
C13 N2 C2 C3 -172.5(7)
N2 C2 C3 N1 0.4(9)
C1 N1 C3 C2 -0.7(10)
C4 N1 C3 C2 176.1(7)
C1 N1 C4 C9 90.8(9)
C3 N1 C4 C9 -85.7(10)
C1 N1 C4 C5 -87.6(10)
C3 N1 C4 C5 95.9(10)
C9 C4 C5 C6 -0.6(13)
N1 C4 C5 C6 177.8(7)
C9 C4 C5 C10 178.8(8)
N1 C4 C5 C10 -2.9(12)
C4 C5 C6 C7 -0.9(13)
C10 C5 C6 C7 179.7(8)
C5 C6 C7 C8 1.9(13)
C5 C6 C7 C11 -176.2(8)
C6 C7 C8 C9 -1.4(12)
C11 C7 C8 C9 176.7(7)
C5 C4 C9 C8 1.0(13)
N1 C4 C9 C8 -177.3(7)
C5 C4 C9 C12 178.0(8)
N1 C4 C9 C12 -0.4(12)
C7 C8 C9 C4 0.0(12)
C7 C8 C9 C12 -177.0(8)
C1 N2 C13 C14 55.3(10)
C2 N2 C13 C14 -133.0(8)
C18 N3 C14 C15 7.1(11)
Ir1 N3 C14 C15 -173.0(6)
C18 N3 C14 C13 -169.3(6)
Ir1 N3 C14 C13 10.6(10)
N2 C13 C14 N3 -50.6(10)
N2 C13 C14 C15 132.8(7)
N3 C14 C15 C16 -0.1(12)
C13 C14 C15 C16 176.4(7)
C14 C15 C16 C17 -3.4(12)
C15 C16 C17 C18 -0.1(13)
C14 N3 C18 C19 171.1(7)
Ir1 N3 C18 C19 -8.9(9)
C14 N3 C18 C17 -10.1(10)
Ir1 N3 C18 C17 170.0(5)
C16 C17 C18 C19 -174.3(8)
C16 C17 C18 N3 6.8(11)
N3 C18 C19 P1 0.6(10)
C17 C18 C19 P1 -178.1(6)
C20 P1 C19 C18 -119.9(6)
C26 P1 C19 C18 131.2(6)
Ir1 P1 C19 C18 6.7(6)
C19 P1 C20 C21 6.5(7)
C26 P1 C20 C21 121.0(6)
Ir1 P1 C20 C21 -110.4(6)
C19 P1 C20 C25 -178.3(6)
C26 P1 C20 C25 -63.8(7)
Ir1 P1 C20 C25 64.7(7)
C25 C20 C21 C22 1.4(11)
P1 C20 C21 C22 176.7(6)
C20 C21 C22 C23 0.1(12)
C21 C22 C23 C24 -1.2(13)
C22 C23 C24 C25 0.9(13)
C23 C24 C25 C20 0.6(13)
C21 C20 C25 C24 -1.7(12)
P1 C20 C25 C24 -177.1(6)
C19 P1 C26 C27 77.7(8)
C20 P1 C26 C27 -38.3(7)
Ir1 P1 C26 C27 -167.5(6)
C19 P1 C26 C31 -99.1(7)
C20 P1 C26 C31 144.9(6)
Ir1 P1 C26 C31 15.7(7)
C31 C26 C27 C28 -0.4(12)
P1 C26 C27 C28 -177.2(6)
C26 C27 C28 C29 1.2(13)
C27 C28 C29 C30 -2.0(13)
C28 C29 C30 C31 2.0(14)
C27 C26 C31 C30 0.4(12)
P1 C26 C31 C30 177.2(6)
C29 C30 C31 C26 -1.2(13)
C36A O2A C33A C34A -1(3)
O2A C33A C34A C35A 12(3)
C33A C34A C35A C36A -18(3)
C33A O2A C36A C35A -11(4)
C34A C35A C36A O2A 19(4)
C36B O2B C33B C34B -12(3)
O2B C33B C34B C35B 4(3)
C33B C34B C35B C36B 5(3)
C33B O2B C36B C35B 15(3)
C34B C35B C36B O2B -13(4)
